data_7121028
loop_
_publ_author_name
'Shida, Naoki'
'Buss, Joshua A.'
'Agapie, Theodor'

_publ_section_title
;
 Mild electrochemical synthesis of metal phosphides with
 dibenzo-7-phosphanorbornadiene derivatives: mechanistic insights and
 application to proton reduction in water.
;
_journal_issue 7
_journal_name_full 'Chemical communications (Cambridge, England)'
_journal_page_first 767
_journal_page_last 770
_journal_paper_doi 10.1039/c7cc09003j
_journal_volume 54
_journal_year 2018
_chemical_formula_moiety 'C32 H32 Cl2 N2 Ni P2, 2(C4 H8 O)'
_chemical_formula_sum 'C40 H48 Cl2 N2 Ni O2 P2'
_chemical_formula_weight 780.35
_space_group_crystal_system monoclinic
_space_group_IT_number 14
_space_group_name_Hall '-P 2yn'
_space_group_name_H-M_alt 'P 1 21/n 1'
_symmetry_space_group_name_Hall '-P 2yn'
_symmetry_space_group_name_H-M 'P 1 21/n 1'
_atom_sites_solution_hydrogens geom
_atom_sites_solution_primary dual
_atom_sites_solution_secondary difmap
_audit_creation_date 2017-08-14
_audit_creation_method
;
Olex2 1.2
(compiled Aug 10 2017 17:28:52 for OlexSys, GUI svn.r5375),
SHELXL-2016,
and manual edit
;
_audit_update_record
;
2017-10-05 deposited with the CCDC.
2017-12-20 downloaded from the CCDC.
;
_cell_angle_alpha 90
_cell_angle_beta 90.593(2)
_cell_angle_gamma 90
_cell_formula_units_Z 4
_cell_length_a 17.2751(11)
_cell_length_b 11.6325(7)
_cell_length_c 18.6817(12)
_cell_measurement_reflns_used 9843
_cell_measurement_temperature 100(2)
_cell_measurement_theta_max 38.65
_cell_measurement_theta_min 2.36
_cell_volume 3753.9(4)
_computing_cell_refinement 'SAINT V8.38A (Bruker-AXS, 2016)'
_computing_data_collection 'BIS V6.2.1/2016-03-01'
_computing_data_reduction 'SAINT V8.38A (Bruker-AXS, 2016)'
_computing_molecular_graphics 'DIAMOND 3 (Crystal Impact, 1999)'
_computing_publication_material 'Olex2 (Dolomanov et al., 2009)'
_computing_structure_refinement 'ShelXL (Sheldrick, 2015)'
_computing_structure_solution 'XT (Sheldrick, 2015)'
_diffrn_ambient_temperature 100.0
_diffrn_detector 'CMOS Area Detector'
_diffrn_detector_area_resol_mean 10.24
_diffrn_detector_type 'Bruker PHOTON 100 CMOS'
_diffrn_measured_fraction_theta_full 0.999
_diffrn_measured_fraction_theta_max 0.984
_diffrn_measurement_device '\k-geometry diffractometer'
_diffrn_measurement_device_type 'Bruker D8 VENTURE Kappa Duo PHOTON 100 CMOS'
_diffrn_measurement_method '\f and \w scans'
_diffrn_radiation_monochromator 'multilayer mirrors'
_diffrn_radiation_type MoK\a
_diffrn_radiation_wavelength 0.71073
_diffrn_reflns_av_R_equivalents 0.0442
_diffrn_reflns_av_unetI/netI 0.0196
_diffrn_reflns_Laue_measured_fraction_full 0.999
_diffrn_reflns_Laue_measured_fraction_max 0.984
_diffrn_reflns_limit_h_max 30
_diffrn_reflns_limit_h_min -30
_diffrn_reflns_limit_k_max 20
_diffrn_reflns_limit_k_min -20
_diffrn_reflns_limit_l_max 32
_diffrn_reflns_limit_l_min -32
_diffrn_reflns_number 379989
_diffrn_reflns_point_group_measured_fraction_full 0.999
_diffrn_reflns_point_group_measured_fraction_max 0.984
_diffrn_reflns_theta_full 25.242
_diffrn_reflns_theta_max 38.883
_diffrn_reflns_theta_min 2.358
_diffrn_source 'I\mS HB micro-focus sealed tube'
_diffrn_source_current 1
_diffrn_source_power 0.05
_diffrn_source_type 'Incoatech I\mS HB'
_diffrn_source_voltage 50
_diffrn_standards_number 0
_exptl_absorpt_coefficient_mu 0.782
_exptl_absorpt_correction_T_max 0.7476
_exptl_absorpt_correction_T_min 0.7039
_exptl_absorpt_correction_type multi-scan
_exptl_absorpt_process_details
;
SADABS-2016/2 (Bruker,2016) was used for absorption correction.
wR2(int) was 0.0746 before and 0.0532 after correction.
The Ratio of minimum to maximum transmission is 0.9415.
The \l/2 correction factor is Not present.
;
_exptl_crystal_colour red
_exptl_crystal_colour_primary red
_exptl_crystal_density_diffrn 1.381
_exptl_crystal_density_method 'not measured'
_exptl_crystal_description block
_exptl_crystal_F_000 1640
_exptl_crystal_size_max 0.27
_exptl_crystal_size_mid 0.21
_exptl_crystal_size_min 0.17
_refine_diff_density_max 0.774
_refine_diff_density_min -0.776
_refine_diff_density_rms 0.091
_refine_ls_extinction_method none
_refine_ls_goodness_of_fit_ref 1.046
_refine_ls_hydrogen_treatment constr
_refine_ls_matrix_type full
_refine_ls_number_parameters 538
_refine_ls_number_reflns 21322
_refine_ls_number_restraints 177
_refine_ls_restrained_S_all 1.042
_refine_ls_R_factor_all 0.0474
_refine_ls_R_factor_gt 0.0318
_refine_ls_shift/su_max 0.003
_refine_ls_shift/su_mean 0.000
_refine_ls_structure_factor_coef Fsqd
_refine_ls_weighting_details 'w=1/[\s^2^(Fo^2^)+(0.0351P)^2^+1.5892P] where P=(Fo^2^+2Fc^2^)/3'
_refine_ls_weighting_scheme calc
_refine_ls_wR_factor_gt 0.0754
_refine_ls_wR_factor_ref 0.0831
_reflns_Friedel_coverage 0.000
_reflns_number_gt 17363
_reflns_number_total 21322
_reflns_threshold_expression 'I > 2\s(I)'
_cod_data_source_file c7cc09003j2.cif
_cod_data_source_block p17270_a
_cod_depositor_comments 'Adding full bibliography for 7121026--7121028.cif.'
_cod_database_code 7121028
_shelxl_version_number 2014-2
_shelx_space_group_comment
;
The symmetry employed for this shelxl refinement is uniquely defined
by the following loop, which should always be used as a source of
symmetry information in preference to the above space-group names.
They are only intended as comments.
;
_shelx_estimated_absorpt_t_max 0.879
_shelx_estimated_absorpt_t_min 0.817
_olex2_refinement_description
;
1. Fixed Uiso
 At 1.2 times of:
  All C(H) groups, All C(H,H) groups
 At 1.5 times of:
  All C(H,H,H) groups
2. Restrained distances
 O1B-C33B \\sim O1A-C33A \\sim O1A-C36A \\sim O1B-C36B
 with sigma of 0.02
 C33B-C34B \\sim C34A-C33A \\sim C35B-C36B \\sim C36A-C35A
 with sigma of 0.02
 C35B-C34B \\sim C34A-C35A
 with sigma of 0.02
3. Rigid bond restraints
 O1B, C33B, C34B, C35B, C36B, O1A, C33A, C34A, C35A, C36A
 with sigma for 1-2 distances of 0.01 and sigma for 1-3 distances of 0.01
4. Uiso/Uaniso restraints and constraints
O1B \\sim C33B \\sim C34B \\sim C35B \\sim C36B \\sim O1A \\sim C33A \\sim C34A
\\sim C35A \\sim C36A: within 1.7A with sigma of 0.04 and sigma for terminal
atoms of 0.08
5. Others
 Sof(O1A)=Sof(C33A)=Sof(H33C)=Sof(H33D)=Sof(C34A)=Sof(H34C)=Sof(H34D)=
 Sof(C35A)=Sof(H35C)=Sof(H35D)=Sof(C36A)=Sof(H36C)=Sof(H36D)=1-FVAR(1)
 Sof(O1B)=Sof(C33B)=Sof(H33A)=Sof(H33B)=Sof(C34B)=Sof(H34A)=Sof(H34B)=
 Sof(C35B)=Sof(H35A)=Sof(H35B)=Sof(C36B)=Sof(H36A)=Sof(H36B)=FVAR(1)
 Sof(O2A)=Sof(C37A)=Sof(H37C)=Sof(H37D)=Sof(C38A)=Sof(H38C)=Sof(H38D)=
 Sof(C39A)=Sof(H39C)=Sof(H39D)=Sof(C40A)=Sof(H40C)=Sof(H40D)=1-FVAR(2)
 Sof(O2B)=Sof(C37B)=Sof(H37A)=Sof(H37B)=Sof(C38B)=Sof(H38A)=Sof(H38B)=
 Sof(C39B)=Sof(H39A)=Sof(H39B)=Sof(C40B)=Sof(H40A)=Sof(H40B)=FVAR(2)
6.a Ternary CH refined with riding coordinates:
 C1(H1), C8(H8), C17(H17), C24(H24)
6.b Secondary CH2 refined with riding coordinates:
 C33B(H33A,H33B), C34B(H34A,H34B), C35B(H35A,H35B), C36B(H36A,H36B), C37B(H37A,
 H37B), C38B(H38A,H38B), C39B(H39A,H39B), C40B(H40A,H40B), C33A(H33C,H33D),
 C34A(H34C,H34D), C35A(H35C,H35D), C36A(H36C,H36D), C37A(H37C,H37D), C38A(H38C,
 H38D), C39A(H39C,H39D), C40A(H40C,H40D)
6.c Aromatic/amide H refined with riding coordinates:
 C3(H3), C4(H4), C5(H5), C6(H6), C10(H10), C11(H11), C12(H12), C13(H13),
 C19(H19), C20(H20), C21(H21), C22(H22), C26(H26), C27(H27), C28(H28), C29(H29)
6.d Idealised Me refined as rotating group:
 C15(H15A,H15B,H15C), C16(H16A,H16B,H16C), C31(H31A,H31B,H31C), C32(H32A,H32B,
 H32C)
;
_olex2_submission_special_instructions 'No special instructions were received'

loop_
_space_group_symop_operation_xyz
'x, y, z'
'-x+1/2, y+1/2, -z+1/2'
'-x, -y, -z'
'x-1/2, -y-1/2, z-1/2'

loop_
_atom_site_label
_atom_site_type_symbol
_atom_site_fract_x
_atom_site_fract_y
_atom_site_fract_z
_atom_site_U_iso_or_equiv
_atom_site_adp_type
_atom_site_occupancy
_atom_site_site_symmetry_order
_atom_site_calc_flag
_atom_site_refinement_flags_posn
_atom_site_refinement_flags_adp
_atom_site_refinement_flags_occupancy
_atom_site_disorder_assembly
_atom_site_disorder_group
Ni1 Ni 0.49443(2) 0.53245(2) 0.74097(2) 0.01061(2) Uani 1 1 d . . . . .
Cl1 Cl 0.49953(2) 0.36689(2) 0.68753(2) 0.01682(4) Uani 1 1 d . . . . .
Cl2 Cl 0.48881(2) 0.69778(2) 0.79519(2) 0.02100(4) Uani 1 1 d . . . . .
P1 P 0.36780(2) 0.52389(2) 0.73971(2) 0.01035(3) Uani 1 1 d . . . . .
P2 P 0.62103(2) 0.54502(2) 0.74183(2) 0.01130(3) Uani 1 1 d . . . . .
N1 N 0.33724(4) 0.46079(6) 0.81316(4) 0.01544(11) Uani 1 1 d . . . . .
N2 N 0.64923(4) 0.61695(7) 0.67081(4) 0.01765(12) Uani 1 1 d . . . . .
C1 C 0.31799(4) 0.47055(6) 0.65590(4) 0.01327(11) Uani 1 1 d . . . . .
H1 H 0.326293 0.388105 0.642910 0.016 Uiso 1 1 calc R . . . .
C2 C 0.23548(4) 0.50800(7) 0.66843(4) 0.01357(12) Uani 1 1 d . . . . .
C3 C 0.16738(5) 0.44877(8) 0.65361(5) 0.01876(14) Uani 1 1 d . . . . .
H3 H 0.168529 0.375858 0.630739 0.023 Uiso 1 1 calc R . . . .
C4 C 0.09700(5) 0.49887(9) 0.67310(6) 0.02247(16) Uani 1 1 d . . . . .
H4 H 0.049882 0.459447 0.663433 0.027 Uiso 1 1 calc R . . . .
C5 C 0.09529(5) 0.60560(9) 0.70643(5) 0.02119(16) Uani 1 1 d . . . . .
H5 H 0.047005 0.638327 0.719291 0.025 Uiso 1 1 calc R . . . .
C6 C 0.16394(5) 0.66552(7) 0.72129(5) 0.01653(13) Uani 1 1 d . . . . .
H6 H 0.162707 0.738430 0.744162 0.020 Uiso 1 1 calc R . . . .
C7 C 0.23380(4) 0.61614(7) 0.70189(4) 0.01286(11) Uani 1 1 d . . . . .
C8 C 0.31536(4) 0.66046(6) 0.71350(4) 0.01232(11) Uani 1 1 d . . . . .
H8 H 0.321759 0.727932 0.746200 0.015 Uiso 1 1 calc R . . . .
C9 C 0.35359(4) 0.66840(7) 0.64093(4) 0.01376(12) Uani 1 1 d . . . . .
C10 C 0.38737(5) 0.76241(7) 0.60741(5) 0.01827(14) Uani 1 1 d . . . . .
H10 H 0.388761 0.835447 0.630134 0.022 Uiso 1 1 calc R . . . .
C11 C 0.41921(5) 0.74715(9) 0.53961(5) 0.02275(17) Uani 1 1 d . . . . .
H11 H 0.440392 0.811346 0.515235 0.027 Uiso 1 1 calc R . . . .
C12 C 0.42040(6) 0.63938(9) 0.50721(5) 0.02352(17) Uani 1 1 d . . . . .
H12 H 0.442551 0.630704 0.461193 0.028 Uiso 1 1 calc R . . . .
C13 C 0.38928(5) 0.54417(8) 0.54186(5) 0.01939(15) Uani 1 1 d . . . . .
H13 H 0.391508 0.470044 0.520637 0.023 Uiso 1 1 calc R . . . .
C14 C 0.35492(5) 0.55982(7) 0.60813(4) 0.01428(12) Uani 1 1 d . . . . .
C15 C 0.25764(5) 0.43864(8) 0.83396(5) 0.01797(14) Uani 1 1 d . . . . .
H15A H 0.240613 0.498585 0.867130 0.027 Uiso 1 1 calc GR . . . .
H15B H 0.254552 0.363490 0.857466 0.027 Uiso 1 1 calc GR . . . .
H15C H 0.224161 0.438949 0.791290 0.027 Uiso 1 1 calc GR . . . .
C16 C 0.39326(5) 0.43456(9) 0.86994(5) 0.02197(16) Uani 1 1 d . . . . .
H16A H 0.445780 0.448048 0.852456 0.033 Uiso 1 1 calc GR . . . .
H16B H 0.387941 0.353873 0.884140 0.033 Uiso 1 1 calc GR . . . .
H16C H 0.383663 0.484171 0.911303 0.033 Uiso 1 1 calc GR . . . .
C17 C 0.66794(4) 0.58609(6) 0.83065(4) 0.01320(11) Uani 1 1 d . . . . .
H17 H 0.656354 0.664583 0.849552 0.016 Uiso 1 1 calc R . . . .
C18 C 0.63277(4) 0.48512(7) 0.87008(4) 0.01304(11) Uani 1 1 d . . . . .
C19 C 0.59582(5) 0.48446(7) 0.93586(4) 0.01586(13) Uani 1 1 d . . . . .
H19 H 0.592168 0.552607 0.963645 0.019 Uiso 1 1 calc R . . . .
C20 C 0.56429(5) 0.38148(8) 0.96004(5) 0.01890(14) Uani 1 1 d . . . . .
H20 H 0.540369 0.378711 1.005569 0.023 Uiso 1 1 calc R . . . .
C21 C 0.56746(5) 0.28232(8) 0.91808(5) 0.01947(15) Uani 1 1 d . . . . .
H21 H 0.544671 0.213262 0.934982 0.023 Uiso 1 1 calc R . . . .
C22 C 0.60358(5) 0.28325(7) 0.85176(5) 0.01632(13) Uani 1 1 d . . . . .
H22 H 0.604740 0.216094 0.822846 0.020 Uiso 1 1 calc R . . . .
C23 C 0.63787(4) 0.38465(6) 0.82886(4) 0.01296(11) Uani 1 1 d . . . . .
C24 C 0.67830(4) 0.40961(6) 0.75906(4) 0.01357(12) Uani 1 1 d . . . . .
H24 H 0.675416 0.348632 0.721390 0.016 Uiso 1 1 calc R . . . .
C25 C 0.75793(4) 0.45657(7) 0.77699(5) 0.01450(12) Uani 1 1 d . . . . .
C26 C 0.82997(5) 0.41333(8) 0.75880(5) 0.01915(15) Uani 1 1 d . . . . .
H26 H 0.834211 0.344410 0.731835 0.023 Uiso 1 1 calc R . . . .
C27 C 0.89634(5) 0.47335(9) 0.78098(6) 0.02361(18) Uani 1 1 d . . . . .
H27 H 0.946057 0.444887 0.768865 0.028 Uiso 1 1 calc R . . . .
C28 C 0.89022(5) 0.57394(9) 0.82047(6) 0.02328(17) Uani 1 1 d . . . . .
H28 H 0.935767 0.613991 0.834692 0.028 Uiso 1 1 calc R . . . .
C29 C 0.81768(5) 0.61698(8) 0.83956(5) 0.01892(14) Uani 1 1 d . . . . .
H29 H 0.813570 0.685358 0.867069 0.023 Uiso 1 1 calc R . . . .
C30 C 0.75176(4) 0.55781(7) 0.81752(4) 0.01429(12) Uani 1 1 d . . . . .
C31 C 0.72822(5) 0.64964(8) 0.65269(5) 0.02056(15) Uani 1 1 d . . . . .
H31A H 0.735034 0.732389 0.660311 0.031 Uiso 1 1 calc GR . . . .
H31B H 0.737818 0.631179 0.602372 0.031 Uiso 1 1 calc GR . . . .
H31C H 0.764831 0.607289 0.683209 0.031 Uiso 1 1 calc GR . . . .
C32 C 0.59075(5) 0.67144(8) 0.62499(5) 0.01847(14) Uani 1 1 d . . . . .
H32A H 0.540278 0.635691 0.633354 0.028 Uiso 1 1 calc GR . . . .
H32B H 0.604853 0.661528 0.574692 0.028 Uiso 1 1 calc GR . . . .
H32C H 0.587920 0.753616 0.636215 0.028 Uiso 1 1 calc GR . . . .
O1B O 0.31886(6) 0.26103(8) 0.53826(6) 0.0280(2) Uani 0.802(2) 1 d D U P A 1
C33B C 0.38125(17) 0.1909(2) 0.56372(14) 0.0284(4) Uani 0.802(2) 1 d D U P A 1
H33A H 0.374533 0.172831 0.615072 0.034 Uiso 0.802(2) 1 calc R . P A 1
H33B H 0.431237 0.231259 0.557868 0.034 Uiso 0.802(2) 1 calc R . P A 1
C34B C 0.3797(3) 0.0809(4) 0.5193(2) 0.0286(7) Uani 0.802(2) 1 d D U P A 1
H34A H 0.387538 0.012298 0.549816 0.034 Uiso 0.802(2) 1 calc R . P A 1
H34B H 0.419913 0.082398 0.481914 0.034 Uiso 0.802(2) 1 calc R . P A 1
C35B C 0.2986(3) 0.0821(5) 0.4860(3) 0.0295(7) Uani 0.802(2) 1 d D U P A 1
H35A H 0.301121 0.092695 0.433535 0.035 Uiso 0.802(2) 1 calc R . P A 1
H35B H 0.271118 0.009297 0.496218 0.035 Uiso 0.802(2) 1 calc R . P A 1
C36B C 0.25825(19) 0.1828(3) 0.52093(17) 0.0275(5) Uani 0.802(2) 1 d D U P A 1
H36A H 0.220434 0.218357 0.487483 0.033 Uiso 0.802(2) 1 calc R . P A 1
H36B H 0.230866 0.158014 0.564588 0.033 Uiso 0.802(2) 1 calc R . P A 1
O2B O 0.6125(4) 0.7661(6) 0.9820(4) 0.0383(11) Uani 0.561(14) 1 d . . P B 1
C37B C 0.6852(4) 0.8047(7) 1.0037(4) 0.0315(10) Uani 0.561(14) 1 d . . P B 1
H37A H 0.724895 0.746539 0.991707 0.038 Uiso 0.561(14) 1 calc R . P B 1
H37B H 0.686202 0.816430 1.056167 0.038 Uiso 0.561(14) 1 calc R . P B 1
C38B C 0.7043(4) 0.9251(5) 0.9633(3) 0.0364(9) Uani 0.561(14) 1 d . . P B 1
H38A H 0.731994 0.979859 0.995002 0.044 Uiso 0.561(14) 1 calc R . P B 1
H38B H 0.734355 0.912985 0.919061 0.044 Uiso 0.561(14) 1 calc R . P B 1
C39B C 0.6223(3) 0.9633(4) 0.9473(3) 0.0320(10) Uani 0.561(14) 1 d . . P B 1
H39A H 0.608659 1.032198 0.975577 0.038 Uiso 0.561(14) 1 calc R . P B 1
H39B H 0.615111 0.980627 0.895732 0.038 Uiso 0.561(14) 1 calc R . P B 1
C40B C 0.5752(2) 0.8623(3) 0.9688(4) 0.0379(8) Uani 0.561(14) 1 d . . P B 1
H40A H 0.546155 0.883465 1.012305 0.045 Uiso 0.561(14) 1 calc R . P B 1
H40B H 0.536629 0.847255 0.930377 0.045 Uiso 0.561(14) 1 calc R . P B 1
O1A O 0.3076(3) 0.1954(4) 0.5978(2) 0.0283(9) Uani 0.198(2) 1 d D U P A 2
C33A C 0.3847(7) 0.1617(12) 0.5780(7) 0.048(3) Uani 0.198(2) 1 d D U P A 2
H33C H 0.409151 0.116075 0.616818 0.058 Uiso 0.198(2) 1 calc R . P A 2
H33D H 0.416971 0.230572 0.569346 0.058 Uiso 0.198(2) 1 calc R . P A 2
C34A C 0.3783(12) 0.0905(19) 0.5105(9) 0.027(2) Uani 0.198(2) 1 d D U P A 2
H34C H 0.393692 0.009937 0.520180 0.032 Uiso 0.198(2) 1 calc R . P A 2
H34D H 0.412268 0.122016 0.472929 0.032 Uiso 0.198(2) 1 calc R . P A 2
C35A C 0.2919(12) 0.097(2) 0.4864(12) 0.029(3) Uani 0.198(2) 1 d D U P A 2
H35C H 0.286589 0.115592 0.434882 0.035 Uiso 0.198(2) 1 calc R . P A 2
H35D H 0.264166 0.023961 0.496350 0.035 Uiso 0.198(2) 1 calc R . P A 2
C36A C 0.2639(9) 0.1936(13) 0.5333(7) 0.032(3) Uani 0.198(2) 1 d D U P A 2
H36C H 0.269814 0.267786 0.507921 0.039 Uiso 0.198(2) 1 calc R . P A 2
H36D H 0.208408 0.182747 0.544021 0.039 Uiso 0.198(2) 1 calc R . P A 2
O2A O 0.6282(7) 0.7625(7) 0.9734(5) 0.0444(19) Uani 0.439(14) 1 d . . P B 2
C37A C 0.7006(6) 0.8107(10) 0.9990(6) 0.0374(16) Uani 0.439(14) 1 d . . P B 2
H37C H 0.696750 0.840206 1.048530 0.045 Uiso 0.439(14) 1 calc R . P B 2
H37D H 0.743786 0.755067 0.995900 0.045 Uiso 0.439(14) 1 calc R . P B 2
C38A C 0.7067(5) 0.8969(8) 0.9501(6) 0.0429(16) Uani 0.439(14) 1 d . . P B 2
H38C H 0.728087 0.866317 0.904974 0.052 Uiso 0.439(14) 1 calc R . P B 2
H38D H 0.742336 0.956913 0.968527 0.052 Uiso 0.439(14) 1 calc R . P B 2
C39A C 0.6270(4) 0.9485(7) 0.9361(5) 0.0492(18) Uani 0.439(14) 1 d . . P B 2
H39C H 0.615528 1.008884 0.971771 0.059 Uiso 0.439(14) 1 calc R . P B 2
H39D H 0.624258 0.982839 0.887659 0.059 Uiso 0.439(14) 1 calc R . P B 2
C40A C 0.5737(2) 0.8563(3) 0.9419(4) 0.0286(8) Uani 0.439(14) 1 d . . P B 2
H40C H 0.552148 0.833617 0.894694 0.034 Uiso 0.439(14) 1 calc R . P B 2
H40D H 0.530938 0.874875 0.974810 0.034 Uiso 0.439(14) 1 calc R . P B 2

loop_
_atom_site_aniso_label
_atom_site_aniso_U_11
_atom_site_aniso_U_22
_atom_site_aniso_U_33
_atom_site_aniso_U_23
_atom_site_aniso_U_13
_atom_site_aniso_U_12
Ni1 0.00871(4) 0.00968(4) 0.01346(4) -0.00030(3) 0.00064(3) -0.00040(3)
Cl1 0.01558(7) 0.01393(7) 0.02092(8) -0.00529(6) -0.00153(6) 0.00137(6)
Cl2 0.01633(8) 0.01436(8) 0.03224(11) -0.00837(7) -0.00374(7) 0.00197(6)
P1 0.00920(7) 0.01008(7) 0.01178(7) 0.00017(5) 0.00056(6) -0.00036(5)
P2 0.00914(7) 0.01104(7) 0.01373(8) 0.00071(6) 0.00102(6) -0.00061(5)
N1 0.0121(3) 0.0190(3) 0.0153(3) 0.0044(2) 0.0004(2) -0.0023(2)
N2 0.0124(3) 0.0210(3) 0.0196(3) 0.0073(2) 0.0013(2) -0.0023(2)
C1 0.0132(3) 0.0126(3) 0.0140(3) -0.0016(2) -0.0006(2) 0.0005(2)
C2 0.0123(3) 0.0139(3) 0.0145(3) -0.0003(2) -0.0015(2) -0.0003(2)
C3 0.0157(3) 0.0185(3) 0.0220(4) -0.0015(3) -0.0032(3) -0.0028(3)
C4 0.0131(3) 0.0253(4) 0.0290(4) -0.0003(3) -0.0026(3) -0.0037(3)
C5 0.0116(3) 0.0244(4) 0.0276(4) 0.0017(3) 0.0011(3) 0.0011(3)
C6 0.0124(3) 0.0165(3) 0.0208(3) 0.0013(3) 0.0021(2) 0.0018(2)
C7 0.0106(3) 0.0130(3) 0.0150(3) 0.0006(2) 0.0005(2) 0.0005(2)
C8 0.0110(3) 0.0112(3) 0.0148(3) -0.0004(2) 0.0012(2) 0.0005(2)
C9 0.0120(3) 0.0135(3) 0.0158(3) 0.0022(2) 0.0014(2) 0.0016(2)
C10 0.0152(3) 0.0163(3) 0.0233(4) 0.0060(3) 0.0045(3) 0.0022(2)
C11 0.0194(4) 0.0254(4) 0.0236(4) 0.0098(3) 0.0071(3) 0.0033(3)
C12 0.0217(4) 0.0323(5) 0.0166(4) 0.0049(3) 0.0059(3) 0.0043(3)
C13 0.0193(3) 0.0244(4) 0.0146(3) -0.0010(3) 0.0026(3) 0.0039(3)
C14 0.0139(3) 0.0160(3) 0.0130(3) 0.0001(2) 0.0009(2) 0.0017(2)
C15 0.0143(3) 0.0215(3) 0.0183(3) 0.0014(3) 0.0046(3) -0.0031(3)
C16 0.0196(4) 0.0306(4) 0.0156(3) 0.0067(3) -0.0038(3) -0.0052(3)
C17 0.0117(3) 0.0117(3) 0.0162(3) -0.0004(2) -0.0006(2) -0.0002(2)
C18 0.0113(3) 0.0130(3) 0.0148(3) 0.0007(2) 0.0008(2) 0.0011(2)
C19 0.0143(3) 0.0185(3) 0.0148(3) 0.0001(2) 0.0013(2) 0.0025(2)
C20 0.0161(3) 0.0222(4) 0.0185(3) 0.0047(3) 0.0039(3) 0.0027(3)
C21 0.0167(3) 0.0167(3) 0.0251(4) 0.0058(3) 0.0057(3) 0.0008(3)
C22 0.0137(3) 0.0124(3) 0.0229(4) 0.0020(3) 0.0031(3) 0.0009(2)
C23 0.0105(3) 0.0117(3) 0.0167(3) 0.0012(2) 0.0020(2) 0.0012(2)
C24 0.0115(3) 0.0122(3) 0.0171(3) -0.0003(2) 0.0027(2) 0.0007(2)
C25 0.0107(3) 0.0135(3) 0.0193(3) 0.0025(2) 0.0021(2) 0.0009(2)
C26 0.0128(3) 0.0187(3) 0.0261(4) 0.0041(3) 0.0050(3) 0.0027(3)
C27 0.0115(3) 0.0250(4) 0.0344(5) 0.0082(4) 0.0034(3) 0.0012(3)
C28 0.0124(3) 0.0249(4) 0.0325(5) 0.0077(3) -0.0027(3) -0.0035(3)
C29 0.0144(3) 0.0181(3) 0.0242(4) 0.0042(3) -0.0036(3) -0.0033(3)
C30 0.0108(3) 0.0138(3) 0.0182(3) 0.0023(2) -0.0010(2) -0.0006(2)
C31 0.0147(3) 0.0227(4) 0.0244(4) 0.0052(3) 0.0060(3) -0.0024(3)
C32 0.0186(3) 0.0208(3) 0.0160(3) 0.0036(3) -0.0009(3) -0.0016(3)
O1B 0.0346(5) 0.0189(4) 0.0304(5) -0.0049(3) 0.0041(4) -0.0056(3)
C33B 0.0305(9) 0.0307(9) 0.0238(7) -0.0064(6) -0.0034(6) -0.0069(6)
C34B 0.0343(11) 0.0223(12) 0.0293(17) -0.0013(12) 0.0031(10) 0.0009(8)
C35B 0.0429(18) 0.0232(10) 0.0223(12) -0.0052(9) 0.0005(11) -0.0104(10)
C36B 0.0275(8) 0.0273(10) 0.0277(10) 0.0047(8) 0.0001(7) -0.0071(6)
O2B 0.0447(16) 0.0220(12) 0.048(2) 0.0096(14) -0.0130(14) -0.0076(10)
C37B 0.031(2) 0.0340(14) 0.0289(14) 0.0186(11) -0.0105(16) -0.0056(16)
C38B 0.0412(16) 0.031(2) 0.0363(18) 0.0153(14) -0.0112(13) -0.0063(16)
C39B 0.041(2) 0.0180(9) 0.0368(15) 0.0003(10) -0.0183(16) -0.0029(11)
C40B 0.0343(12) 0.0408(14) 0.038(2) 0.0085(15) 0.0002(14) -0.0108(10)
O1A 0.037(2) 0.0247(18) 0.0235(18) -0.0064(13) -0.0023(14) 0.0004(15)
C33A 0.028(3) 0.060(8) 0.056(7) -0.026(5) -0.011(4) -0.003(4)
C34A 0.046(5) 0.020(4) 0.014(3) 0.006(2) -0.004(3) 0.007(3)
C35A 0.027(3) 0.036(7) 0.025(5) 0.007(3) -0.016(3) -0.007(4)
C36A 0.039(4) 0.025(4) 0.032(5) -0.005(3) -0.012(3) 0.010(3)
O2A 0.078(5) 0.0190(13) 0.0359(19) -0.0064(12) -0.020(3) -0.012(2)
C37A 0.034(3) 0.036(2) 0.042(3) 0.0064(19) -0.003(2) -0.005(2)
C38A 0.0271(16) 0.041(3) 0.060(4) 0.021(3) -0.008(2) -0.007(2)
C39A 0.040(2) 0.044(3) 0.064(3) 0.035(3) 0.027(2) 0.014(2)
C40A 0.0301(13) 0.0284(12) 0.027(2) 0.0041(13) -0.0040(13) -0.0049(9)

loop_
_atom_type_symbol
_atom_type_description
_atom_type_scat_dispersion_real
_atom_type_scat_dispersion_imag
_atom_type_scat_source
C C 0.0033 0.0016 'International Tables Vol C Tables 4.2.6.8 and 6.1.1.4'
H H 0.0000 0.0000 'International Tables Vol C Tables 4.2.6.8 and 6.1.1.4'
Cl Cl 0.1484 0.1585 'International Tables Vol C Tables 4.2.6.8 and 6.1.1.4'
N N 0.0061 0.0033 'International Tables Vol C Tables 4.2.6.8 and 6.1.1.4'
Ni Ni 0.3393 1.1124 'International Tables Vol C Tables 4.2.6.8 and 6.1.1.4'
O O 0.0106 0.0060 'International Tables Vol C Tables 4.2.6.8 and 6.1.1.4'
P P 0.1023 0.0942 'International Tables Vol C Tables 4.2.6.8 and 6.1.1.4'

loop_
_geom_angle_atom_site_label_1
_geom_angle_atom_site_label_2
_geom_angle_atom_site_label_3
_geom_angle
Cl1 Ni1 Cl2 179.561(11)
Cl1 Ni1 P1 89.998(8)
Cl1 Ni1 P2 90.996(8)
Cl2 Ni1 P1 89.760(8)
Cl2 Ni1 P2 89.251(9)
P1 Ni1 P2 178.764(9)
N1 P1 Ni1 109.87(3)
N1 P1 C1 113.44(4)
N1 P1 C8 115.66(4)
C1 P1 Ni1 118.14(3)
C1 P1 C8 81.26(3)
C8 P1 Ni1 116.14(2)
N2 P2 Ni1 109.37(3)
N2 P2 C17 116.66(4)
N2 P2 C24 113.75(4)
C17 P2 Ni1 116.09(3)
C24 P2 Ni1 117.85(3)
C24 P2 C17 80.95(3)
C15 N1 P1 127.79(6)
C15 N1 C16 112.95(7)
C16 N1 P1 118.82(6)
C31 N2 P2 127.19(6)
C31 N2 C32 113.16(7)
C32 N2 P2 118.92(6)
P1 C1 H1 116.9
C2 C1 P1 101.53(5)
C2 C1 H1 116.9
C2 C1 C14 107.30(6)
C14 C1 P1 94.15(5)
C14 C1 H1 116.9
C3 C2 C1 128.65(7)
C3 C2 C7 120.76(7)
C7 C2 C1 110.55(6)
C2 C3 H3 120.7
C2 C3 C4 118.54(8)
C4 C3 H3 120.7
C3 C4 H4 119.6
C5 C4 C3 120.74(8)
C5 C4 H4 119.6
C4 C5 H5 119.6
C4 C5 C6 120.76(8)
C6 C5 H5 119.6
C5 C6 H6 120.7
C7 C6 C5 118.61(8)
C7 C6 H6 120.7
C2 C7 C8 110.19(6)
C6 C7 C2 120.58(7)
C6 C7 C8 129.20(7)
P1 C8 H8 116.9
C7 C8 P1 101.17(5)
C7 C8 H8 116.9
C7 C8 C9 107.81(6)
C9 C8 P1 94.06(5)
C9 C8 H8 116.9
C10 C9 C8 129.69(8)
C10 C9 C14 120.11(8)
C14 C9 C8 110.15(7)
C9 C10 H10 120.7
C9 C10 C11 118.62(9)
C11 C10 H10 120.7
C10 C11 H11 119.5
C12 C11 C10 121.08(8)
C12 C11 H11 119.5
C11 C12 H12 119.8
C11 C12 C13 120.40(8)
C13 C12 H12 119.8
C12 C13 H13 120.7
C14 C13 C12 118.68(9)
C14 C13 H13 120.7
C9 C14 C1 110.53(7)
C13 C14 C1 128.41(8)
C13 C14 C9 121.02(8)
N1 C15 H15A 109.5
N1 C15 H15B 109.5
N1 C15 H15C 109.5
H15A C15 H15B 109.5
H15A C15 H15C 109.5
H15B C15 H15C 109.5
N1 C16 H16A 109.5
N1 C16 H16B 109.5
N1 C16 H16C 109.5
H16A C16 H16B 109.5
H16A C16 H16C 109.5
H16B C16 H16C 109.5
P2 C17 H17 116.9
C18 C17 P2 93.44(5)
C18 C17 H17 116.9
C30 C17 P2 101.82(5)
C30 C17 H17 116.9
C30 C17 C18 107.47(6)
C19 C18 C17 128.56(7)
C19 C18 C23 120.83(7)
C23 C18 C17 110.54(7)
C18 C19 H19 120.8
C18 C19 C20 118.42(8)
C20 C19 H19 120.8
C19 C20 H20 119.6
C19 C20 C21 120.71(8)
C21 C20 H20 119.6
C20 C21 H21 119.6
C22 C21 C20 120.90(8)
C22 C21 H21 119.6
C21 C22 H22 120.8
C23 C22 C21 118.47(8)
C23 C22 H22 120.8
C18 C23 C24 110.20(6)
C22 C23 C18 120.59(7)
C22 C23 C24 129.05(7)
P2 C24 H24 116.8
C23 C24 P2 93.51(5)
C23 C24 H24 116.8
C23 C24 C25 107.74(7)
C25 C24 P2 102.13(5)
C25 C24 H24 116.8
C26 C25 C24 129.04(8)
C26 C25 C30 120.60(8)
C30 C25 C24 110.36(6)
C25 C26 H26 120.7
C25 C26 C27 118.68(9)
C27 C26 H26 120.7
C26 C27 H27 119.6
C28 C27 C26 120.71(8)
C28 C27 H27 119.6
C27 C28 H28 119.6
C27 C28 C29 120.71(8)
C29 C28 H28 119.6
C28 C29 H29 120.6
C30 C29 C28 118.73(9)
C30 C29 H29 120.6
C25 C30 C17 110.43(7)
C29 C30 C17 129.00(8)
C29 C30 C25 120.57(8)
N2 C31 H31A 109.5
N2 C31 H31B 109.5
N2 C31 H31C 109.5
H31A C31 H31B 109.5
H31A C31 H31C 109.5
H31B C31 H31C 109.5
N2 C32 H32A 109.5
N2 C32 H32B 109.5
N2 C32 H32C 109.5
H32A C32 H32B 109.5
H32A C32 H32C 109.5
H32B C32 H32C 109.5
C36B O1B C33B 105.1(2)
O1B C33B H33A 110.4
O1B C33B H33B 110.4
O1B C33B C34B 106.8(2)
H33A C33B H33B 108.6
C34B C33B H33A 110.4
C34B C33B H33B 110.4
C33B C34B H34A 111.2
C33B C34B H34B 111.2
C33B C34B C35B 103.0(3)
H34A C34B H34B 109.1
C35B C34B H34A 111.2
C35B C34B H34B 111.2
C34B C35B H35A 110.8
C34B C35B H35B 110.8
H35A C35B H35B 108.9
C36B C35B C34B 104.8(3)
C36B C35B H35A 110.8
C36B C35B H35B 110.8
O1B C36B C35B 104.6(3)
O1B C36B H36A 110.8
O1B C36B H36B 110.8
C35B C36B H36A 110.8
C35B C36B H36B 110.8
H36A C36B H36B 108.9
C40B O2B C37B 102.7(6)
O2B C37B H37A 109.8
O2B C37B H37B 109.8
O2B C37B C38B 109.2(5)
H37A C37B H37B 108.3
C38B C37B H37A 109.8
C38B C37B H37B 109.8
C37B C38B H38A 112.0
C37B C38B H38B 112.0
H38A C38B H38B 109.7
C39B C38B C37B 98.7(5)
C39B C38B H38A 112.0
C39B C38B H38B 112.0
C38B C39B H39A 111.1
C38B C39B H39B 111.1
H39A C39B H39B 109.1
C40B C39B C38B 103.2(4)
C40B C39B H39A 111.1
C40B C39B H39B 111.1
O2B C40B C39B 117.1(5)
O2B C40B H40A 108.0
O2B C40B H40B 108.0
C39B C40B H40A 108.0
C39B C40B H40B 108.0
H40A C40B H40B 107.3
C36A O1A C33A 105.2(9)
O1A C33A H33C 110.2
O1A C33A H33D 110.2
O1A C33A C34A 107.7(12)
H33C C33A H33D 108.5
C34A C33A H33C 110.2
C34A C33A H33D 110.2
C33A C34A H34C 110.5
C33A C34A H34D 110.5
C33A C34A C35A 106.2(14)
H34C C34A H34D 108.7
C35A C34A H34C 110.5
C35A C34A H34D 110.5
C34A C35A H35C 111.7
C34A C35A H35D 111.7
H35C C35A H35D 109.5
C36A C35A C34A 100.2(13)
C36A C35A H35C 111.7
C36A C35A H35D 111.7
O1A C36A C35A 109.5(11)
O1A C36A H36C 109.8
O1A C36A H36D 109.8
C35A C36A H36C 109.8
C35A C36A H36D 109.8
H36C C36A H36D 108.2
C37A O2A C40A 111.8(7)
O2A C37A H37C 112.2
O2A C37A H37D 112.2
H37C C37A H37D 109.8
C38A C37A O2A 97.9(9)
C38A C37A H37C 112.2
C38A C37A H37D 112.2
C37A C38A H38C 109.8
C37A C38A H38D 109.8
C37A C38A C39A 109.2(7)
H38C C38A H38D 108.3
C39A C38A H38C 109.8
C39A C38A H38D 109.8
C38A C39A H39C 110.5
C38A C39A H39D 110.5
H39C C39A H39D 108.7
C40A C39A C38A 106.0(5)
C40A C39A H39C 110.5
C40A C39A H39D 110.5
O2A C40A H40C 111.8
O2A C40A H40D 111.8
C39A C40A O2A 99.8(6)
C39A C40A H40C 111.8
C39A C40A H40D 111.8
H40C C40A H40D 109.5

loop_
_geom_bond_atom_site_label_1
_geom_bond_atom_site_label_2
_geom_bond_distance
Ni1 Cl1 2.1715(2)
Ni1 Cl2 2.1763(2)
Ni1 P1 2.1897(3)
Ni1 P2 2.1917(3)
P1 N1 1.6478(7)
P1 C1 1.8839(8)
P1 C8 1.8908(8)
P2 N2 1.6466(7)
P2 C17 1.9001(8)
P2 C24 1.8861(8)
N1 C15 1.4558(11)
N1 C16 1.4606(12)
N2 C31 1.4596(11)
N2 C32 1.4619(11)
C1 H1 1.0000
C1 C2 1.5109(11)
C1 C14 1.5145(11)
C2 C3 1.3888(11)
C2 C7 1.4051(11)
C3 H3 0.9500
C3 C4 1.3998(13)
C4 H4 0.9500
C4 C5 1.3894(15)
C5 H5 0.9500
C5 C6 1.4009(12)
C6 H6 0.9500
C6 C7 1.3881(11)
C7 C8 1.5139(11)
C8 H8 1.0000
C8 C9 1.5170(11)
C9 C10 1.3915(11)
C9 C14 1.4042(12)
C10 H10 0.9500
C10 C11 1.3973(13)
C11 H11 0.9500
C11 C12 1.3924(16)
C12 H12 0.9500
C12 C13 1.3935(14)
C13 H13 0.9500
C13 C14 1.3905(12)
C15 H15A 0.9800
C15 H15B 0.9800
C15 H15C 0.9800
C16 H16A 0.9800
C16 H16B 0.9800
C16 H16C 0.9800
C17 H17 1.0000
C17 C18 1.5167(11)
C17 C30 1.5074(11)
C18 C19 1.3907(11)
C18 C23 1.4028(11)
C19 H19 0.9500
C19 C20 1.3931(13)
C20 H20 0.9500
C20 C21 1.3961(14)
C21 H21 0.9500
C21 C22 1.3931(13)
C22 H22 0.9500
C22 C23 1.3895(11)
C23 C24 1.5138(11)
C24 H24 1.0000
C24 C25 1.5144(11)
C25 C26 1.3879(11)
C25 C30 1.4047(12)
C26 H26 0.9500
C26 C27 1.4015(14)
C27 H27 0.9500
C27 C28 1.3878(16)
C28 H28 0.9500
C28 C29 1.3992(13)
C29 H29 0.9500
C29 C30 1.3893(12)
C31 H31A 0.9800
C31 H31B 0.9800
C31 H31C 0.9800
C32 H32A 0.9800
C32 H32B 0.9800
C32 H32C 0.9800
O1B C33B 1.429(3)
O1B C36B 1.422(3)
C33B H33A 0.9900
C33B H33B 0.9900
C33B C34B 1.525(4)
C34B H34A 0.9900
C34B H34B 0.9900
C34B C35B 1.526(4)
C35B H35A 0.9900
C35B H35B 0.9900
C35B C36B 1.514(4)
C36B H36A 0.9900
C36B H36B 0.9900
O2B C37B 1.391(10)
O2B C40B 1.314(8)
C37B H37A 0.9900
C37B H37B 0.9900
C37B C38B 1.627(9)
C38B H38A 0.9900
C38B H38B 0.9900
C38B C39B 1.512(9)
C39B H39A 0.9900
C39B H39B 0.9900
C39B C40B 1.487(6)
C40B H40A 0.9900
C40B H40B 0.9900
O1A C33A 1.441(11)
O1A C36A 1.416(11)
C33A H33C 0.9900
C33A H33D 0.9900
C33A C34A 1.510(14)
C34A H34C 0.9900
C34A H34D 0.9900
C34A C35A 1.558(15)
C35A H35C 0.9900
C35A H35D 0.9900
C35A C36A 1.511(13)
C36A H36C 0.9900
C36A H36D 0.9900
O2A C37A 1.447(13)
O2A C40A 1.552(12)
C37A H37C 0.9900
C37A H37D 0.9900
C37A C38A 1.361(13)
C38A H38C 0.9900
C38A H38D 0.9900
C38A C39A 1.523(11)
C39A H39C 0.9900
C39A H39D 0.9900
C39A C40A 1.418(8)
C40A H40C 0.9900
C40A H40D 0.9900
